data_7105555
loop_
_publ_author_name
'Cao, Jing'
'Lu, Hai-Yan'
'Xiang, Jun-Feng'
'Chen, Chuan-Feng'

_publ_section_title
;
 Complexation between pentiptycene-based mono(crown ether)s and
 tetracationic cyclobis(paraquat-p-phenylene): who is the host or the
 guest?
;
_journal_issue 20
_journal_name_full 'Chemical communications (Cambridge, England)'
_journal_page_first 3586
_journal_page_last 3588
_journal_paper_doi 10.1039/b924550b
_journal_volume 46
_journal_year 2010
_chemical_formula_sum 'C104 H103 F24 N7 O12 P4'
_chemical_formula_weight 2222.81
_chemical_name_systematic
;
?
;
_space_group_IT_number 14
_symmetry_cell_setting monoclinic
_symmetry_space_group_name_Hall '-P 2yn'
_symmetry_space_group_name_H-M 'P 1 21/n 1'
_atom_sites_solution_hydrogens geom
_atom_sites_solution_primary direct
_atom_sites_solution_secondary difmap
_audit_creation_method SHELXL-97
_cell_angle_alpha 90.00
_cell_angle_beta 91.39(3)
_cell_angle_gamma 90.00
_cell_formula_units_Z 4
_cell_length_a 17.542(4)
_cell_length_b 29.698(6)
_cell_length_c 19.395(4)
_cell_measurement_reflns_used 20543
_cell_measurement_temperature 173(2)
_cell_measurement_theta_max 26.01
_cell_measurement_theta_min 1.37
_cell_volume 10101(4)
_computing_cell_refinement 'CrystalClear (Rigaku Inc., 2008)'
_computing_data_collection 'CrystalClear (Rigaku Inc., 2008)'
_computing_data_reduction 'CrystalClear (Rigaku Inc., 2008)'
_computing_molecular_graphics
;
Mercury: visualization and analysis of crystal structures, C. F. Macrae,
P. R. Edgington, P. McCabe, E. Pidcock, G. P. Shields, R. Taylor,
M. Towler and J. van de Streek, J. Appl. Cryst., 39, 453-457, 2006.
;
_computing_publication_material 'SHELX-97 (Sheldrick, 1997)'
_computing_structure_refinement 'SHELX-97 (Sheldrick, 1997)'
_computing_structure_solution 'SHELX-97 (Sheldrick, 1997)'
_diffrn_ambient_temperature 173(2)
_diffrn_detector_area_resol_mean 28.5714
_diffrn_measured_fraction_theta_full 0.996
_diffrn_measured_fraction_theta_max 0.996
_diffrn_measurement_device_type 'MM007HF + CCD (Saturn724+)'
_diffrn_measurement_method '\w scans at fixed \c = 45\%'
_diffrn_radiation_monochromator Confocal
_diffrn_radiation_source 'Rotating Anode'
_diffrn_radiation_type MoK\a
_diffrn_radiation_wavelength 0.71073
_diffrn_reflns_av_R_equivalents 0.0511
_diffrn_reflns_av_sigmaI/netI 0.0516
_diffrn_reflns_limit_h_max 20
_diffrn_reflns_limit_h_min -21
_diffrn_reflns_limit_k_max 33
_diffrn_reflns_limit_k_min -36
_diffrn_reflns_limit_l_max 23
_diffrn_reflns_limit_l_min -23
_diffrn_reflns_number 64094
_diffrn_reflns_theta_full 26.01
_diffrn_reflns_theta_max 26.01
_diffrn_reflns_theta_min 1.37
_exptl_absorpt_coefficient_mu 0.185
_exptl_absorpt_correction_T_max 0.9764
_exptl_absorpt_correction_T_min 0.9640
_exptl_absorpt_correction_type numerical
_exptl_absorpt_process_details 'CrystalClear (Rigaku Inc., 2008)'
_exptl_crystal_colour brown
_exptl_crystal_density_diffrn 1.462
_exptl_crystal_density_method 'not measured'
_exptl_crystal_description block
_exptl_crystal_F_000 4592
_exptl_crystal_size_max 0.20
_exptl_crystal_size_mid 0.20
_exptl_crystal_size_min 0.13
_refine_diff_density_max 0.925
_refine_diff_density_min -0.747
_refine_diff_density_rms 0.085
_refine_ls_extinction_coef 0.0020(3)
_refine_ls_extinction_expression Fc^*^=kFc[1+0.001xFc^2^\l^3^/sin(2\q)]^-1/4^
_refine_ls_extinction_method SHELXL
_refine_ls_goodness_of_fit_ref 1.813
_refine_ls_hydrogen_treatment constr
_refine_ls_matrix_type full
_refine_ls_number_parameters 1361
_refine_ls_number_reflns 19815
_refine_ls_number_restraints 0
_refine_ls_restrained_S_all 1.813
_refine_ls_R_factor_all 0.1243
_refine_ls_R_factor_gt 0.1119
_refine_ls_shift/su_max 0.024
_refine_ls_shift/su_mean 0.003
_refine_ls_structure_factor_coef Fsqd
_refine_ls_weighting_details 'calc w=1/[\s^2^(Fo^2^)+(0.1000P)^2^+0.0000P] where P=(Fo^2^+2Fc^2^)/3'
_refine_ls_weighting_scheme calc
_refine_ls_wR_factor_gt 0.2934
_refine_ls_wR_factor_ref 0.3012
_reflns_number_gt 17219
_reflns_number_total 19815
_reflns_threshold_expression >2sigma(I)
_cod_data_source_file b924550b.txt
_cod_data_source_block a
_cod_original_cell_volume 10101(3)
_cod_original_sg_symbol_H-M P2(1)/n
_cod_database_code 7105555

loop_
_symmetry_equiv_pos_as_xyz
'x, y, z'
'-x+1/2, y+1/2, -z+1/2'
'-x, -y, -z'
'x-1/2, -y-1/2, z-1/2'

loop_
_atom_site_label
_atom_site_type_symbol
_atom_site_fract_x
_atom_site_fract_y
_atom_site_fract_z
_atom_site_U_iso_or_equiv
_atom_site_adp_type
_atom_site_occupancy
_atom_site_symmetry_multiplicity
_atom_site_calc_flag
_atom_site_refinement_flags
_atom_site_disorder_assembly
_atom_site_disorder_group
P1 P 0.92026(8) 0.09631(4) 0.15450(7) 0.0546(4) Uani 1 1 d . . .
P2 P 0.19516(8) 0.10378(4) 0.38631(7) 0.0511(3) Uani 1 1 d . . .
P3 P 0.34443(7) 0.16039(4) 0.71228(6) 0.0473(3) Uani 1 1 d . . .
P4 P 0.35892(9) 0.09295(5) -0.00061(8) 0.0622(4) Uani 1 1 d . . .
F1 F 0.9869(4) 0.1229(2) 0.1312(4) 0.242(5) Uani 1 1 d . . .
F2 F 0.9555(5) 0.0715(2) 0.2128(3) 0.240(5) Uani 1 1 d . . .
F3 F 0.8465(4) 0.07033(17) 0.1733(3) 0.173(3) Uani 1 1 d . . .
F4 F 0.8683(4) 0.11679(18) 0.0976(3) 0.173(3) Uani 1 1 d . . .
F5 F 0.8978(2) 0.13596(12) 0.2042(2) 0.0983(13) Uani 1 1 d . . .
F6 F 0.9410(2) 0.05662(11) 0.10303(19) 0.0884(11) Uani 1 1 d . . .
F7 F 0.1749(3) 0.05777(10) 0.42320(19) 0.0950(12) Uani 1 1 d . . .
F8 F 0.2760(2) 0.10542(12) 0.4223(2) 0.0932(12) Uani 1 1 d . . .
F9 F 0.11232(18) 0.10246(12) 0.34880(18) 0.0803(10) Uani 1 1 d . . .
F10 F 0.21165(16) 0.15007(9) 0.34896(15) 0.0578(7) Uani 1 1 d . . .
F11 F 0.22909(19) 0.07697(10) 0.32194(16) 0.0699(9) Uani 1 1 d . . .
F12 F 0.1594(2) 0.13102(10) 0.44893(15) 0.0746(9) Uani 1 1 d . . .
F13 F 0.3401(3) 0.16570(13) 0.63384(18) 0.1184(16) Uani 1 1 d . . .
F14 F 0.2570(2) 0.15998(12) 0.7172(3) 0.137(2) Uani 1 1 d . . .
F15 F 0.3540(4) 0.15470(13) 0.7922(2) 0.146(2) Uani 1 1 d . . .
F16 F 0.4334(2) 0.16161(13) 0.7102(3) 0.128(2) Uani 1 1 d . . .
F17 F 0.3452(2) 0.10753(10) 0.70169(19) 0.0829(11) Uani 1 1 d . . .
F18 F 0.34514(15) 0.21373(9) 0.72316(16) 0.0599(7) Uani 1 1 d . . .
F19 F 0.3245(3) 0.14047(12) -0.0167(3) 0.1316(19) Uani 1 1 d . . .
F20 F 0.3167(3) 0.09242(14) 0.0708(2) 0.1103(14) Uani 1 1 d . . .
F21 F 0.4313(2) 0.11549(13) 0.0364(2) 0.0998(13) Uani 1 1 d . . .
F22 F 0.3914(2) 0.04407(12) 0.0189(2) 0.0964(12) Uani 1 1 d . . .
F23 F 0.4043(2) 0.09145(15) -0.06988(19) 0.1038(14) Uani 1 1 d . . .
F24 F 0.2889(2) 0.06947(12) -0.0371(2) 0.0874(11) Uani 1 1 d . . .
O1 O -0.15000(15) 0.31125(9) 0.70670(14) 0.0365(6) Uani 1 1 d . . .
O2 O -0.0455(2) 0.39245(12) 0.81204(18) 0.0602(9) Uani 1 1 d . . .
O3 O 0.02098(14) 0.15595(9) 0.75588(13) 0.0334(6) Uani 1 1 d . . .
O4 O 0.08041(18) 0.07982(11) 0.8270(2) 0.0660(10) Uani 1 1 d . . .
O5 O -0.07157(18) 0.14758(10) 0.43068(15) 0.0471(7) Uani 1 1 d . . .
O6 O -0.1609(2) 0.06722(16) 0.4074(2) 0.0861(13) Uani 1 1 d . . .
O7 O -0.2826(2) 0.00379(14) 0.3740(2) 0.0765(12) Uani 1 1 d . . .
O8 O -0.3880(2) 0.02711(11) 0.49064(19) 0.0622(9) Uani 1 1 d . . .
O9 O -0.14729(16) 0.22058(10) 0.40930(14) 0.0442(7) Uani 1 1 d . . .
O10 O -0.31753(16) 0.23000(11) 0.38197(14) 0.0459(7) Uani 1 1 d . . .
O11 O -0.43978(16) 0.17816(10) 0.43319(16) 0.0469(7) Uani 1 1 d . . .
O12 O -0.46102(19) 0.09922(10) 0.51533(17) 0.0528(8) Uani 1 1 d . . .
N1 N -0.27827(19) 0.22287(12) 0.55852(17) 0.0385(8) Uani 1 1 d . . .
N2 N -0.1096(2) 0.03307(12) 0.70483(18) 0.0427(8) Uani 1 1 d . . .
N3 N -0.2931(2) 0.08239(12) 0.99192(17) 0.0420(8) Uani 1 1 d . . .
N4 N -0.4757(2) 0.26543(12) 0.83939(17) 0.0402(8) Uani 1 1 d . . .
C1 C -0.2062(4) 0.0682(3) 0.3468(3) 0.0860(19) Uani 1 1 d . . .
H1A H -0.1829 0.0494 0.3108 0.103 Uiso 1 1 calc R . .
H1B H -0.2108 0.0994 0.3294 0.103 Uiso 1 1 calc R . .
C2 C 0.1228(4) 0.03897(19) 0.8305(5) 0.106(3) Uani 1 1 d . . .
H2A H 0.0898 0.0146 0.8460 0.160 Uiso 1 1 calc R . .
H2B H 0.1659 0.0425 0.8631 0.160 Uiso 1 1 calc R . .
H2C H 0.1419 0.0317 0.7847 0.160 Uiso 1 1 calc R . .
C3 C -0.2847(3) 0.0497(2) 0.3642(4) 0.0774(17) Uani 1 1 d . . .
H3A H -0.3027 0.0645 0.4066 0.093 Uiso 1 1 calc R . .
H3B H -0.3213 0.0569 0.3261 0.093 Uiso 1 1 calc R . .
C4 C -0.3515(3) -0.0157(2) 0.3956(3) 0.0714(16) Uani 1 1 d . . .
H4A H -0.3540 -0.0472 0.3788 0.086 Uiso 1 1 calc R . .
H4B H -0.3947 0.0009 0.3740 0.086 Uiso 1 1 calc R . .
C5 C -0.0806(4) 0.0719(2) 0.3945(4) 0.0802(18) Uani 1 1 d . . .
H5A H -0.0734 0.0843 0.3477 0.096 Uiso 1 1 calc R . .
H5B H -0.0554 0.0421 0.3973 0.096 Uiso 1 1 calc R . .
C6 C 0.0277(3) 0.41323(19) 0.8138(3) 0.0696(16) Uani 1 1 d . . .
H6A H 0.0361 0.4282 0.8583 0.104 Uiso 1 1 calc R . .
H6B H 0.0303 0.4355 0.7766 0.104 Uiso 1 1 calc R . .
H6C H 0.0671 0.3903 0.8076 0.104 Uiso 1 1 calc R . .
C7 C -0.3607(3) -0.01584(18) 0.4714(3) 0.0659(15) Uani 1 1 d . . .
H7A H -0.3973 -0.0395 0.4846 0.079 Uiso 1 1 calc R . .
H7B H -0.3111 -0.0221 0.4950 0.079 Uiso 1 1 calc R . .
C8 C -0.4461(3) 0.07354(15) 0.5730(2) 0.0467(10) Uani 1 1 d . . .
C9 C -0.3884(3) -0.01478(16) 0.7372(3) 0.0573(13) Uani 1 1 d . . .
H9A H -0.3570 -0.0403 0.7297 0.069 Uiso 1 1 calc R . .
C10 C -0.4594(3) 0.03014(18) 0.8128(3) 0.0586(13) Uani 1 1 d . . .
H10A H -0.4786 0.0350 0.8575 0.070 Uiso 1 1 calc R . .
C11 C -0.1702(3) 0.26086(17) 1.0118(2) 0.0539(12) Uani 1 1 d . . .
H11A H -0.1840 0.2802 1.0485 0.065 Uiso 1 1 calc R . .
C12 C -0.3854(3) 0.00451(16) 0.6121(3) 0.0529(12) Uani 1 1 d . . .
H12A H -0.3571 -0.0220 0.6030 0.064 Uiso 1 1 calc R . .
C13 C -0.4482(2) 0.20744(17) 0.3753(2) 0.0492(11) Uani 1 1 d . . .
H13A H -0.4639 0.2377 0.3912 0.059 Uiso 1 1 calc R . .
H13B H -0.4887 0.1957 0.3437 0.059 Uiso 1 1 calc R . .
C14 C -0.1265(2) 0.04359(16) 0.9344(2) 0.0453(10) Uani 1 1 d . . .
H14A H -0.1013 0.0610 0.9691 0.054 Uiso 1 1 calc R . .
C15 C -0.1771(3) 0.02868(15) 0.6686(2) 0.0482(11) Uani 1 1 d . . .
H15A H -0.2042 0.0010 0.6696 0.058 Uiso 1 1 calc R . .
C16 C -0.4692(3) 0.08227(16) 0.6376(2) 0.0486(11) Uani 1 1 d . . .
H16A H -0.4976 0.1088 0.6461 0.058 Uiso 1 1 calc R . .
C17 C -0.5123(3) 0.16444(16) 0.4591(3) 0.0521(11) Uani 1 1 d . . .
H17A H -0.5386 0.1446 0.4251 0.063 Uiso 1 1 calc R . .
H17B H -0.5448 0.1913 0.4661 0.063 Uiso 1 1 calc R . .
C18 C -0.4137(3) -0.00704(17) 0.8006(3) 0.0594(13) Uani 1 1 d . . .
H18A H -0.4004 -0.0270 0.8373 0.071 Uiso 1 1 calc R . .
C19 C -0.4517(2) 0.05241(15) 0.6932(2) 0.0433(10) Uani 1 1 d . . .
C20 C -0.4419(2) 0.25558(15) 0.6145(2) 0.0447(10) Uani 1 1 d . . .
H20A H -0.4614 0.2355 0.5803 0.054 Uiso 1 1 calc R . .
C21 C -0.0860(3) -0.00235(15) 0.7558(2) 0.0479(11) Uani 1 1 d . . .
H21A H -0.0299 -0.0020 0.7625 0.057 Uiso 1 1 calc R . .
H21B H -0.1012 -0.0324 0.7381 0.057 Uiso 1 1 calc R . .
C22 C -0.1976(3) -0.00885(15) 0.8335(2) 0.0483(11) Uani 1 1 d . . .
H22A H -0.2221 -0.0273 0.7996 0.058 Uiso 1 1 calc R . .
C23 C -0.0880(3) 0.03249(15) 0.8736(2) 0.0454(10) Uani 1 1 d . . .
H23A H -0.0376 0.0430 0.8670 0.055 Uiso 1 1 calc R . .
C24 C -0.4070(3) 0.01374(16) 0.6810(3) 0.0512(11) Uani 1 1 d . . .
C25 C -0.2352(3) 0.00301(16) 0.8924(2) 0.0503(11) Uani 1 1 d . . .
H25A H -0.2861 -0.0070 0.8981 0.060 Uiso 1 1 calc R . .
C26 C -0.4769(3) 0.05999(16) 0.7605(2) 0.0490(11) Uani 1 1 d . . .
H26A H -0.5065 0.0860 0.7700 0.059 Uiso 1 1 calc R . .
C27 C -0.5010(3) 0.13959(15) 0.5269(3) 0.0530(12) Uani 1 1 d . . .
H27A H -0.4719 0.1587 0.5600 0.064 Uiso 1 1 calc R . .
H27B H -0.5512 0.1328 0.5468 0.064 Uiso 1 1 calc R . .
C28 C -0.3868(3) 0.31564(15) 0.7122(2) 0.0457(10) Uani 1 1 d . . .
H28A H -0.3683 0.3368 0.7453 0.055 Uiso 1 1 calc R . .
C29 C -0.0604(3) 0.37002(16) 0.7494(2) 0.0541(13) Uani 1 1 d . . .
H29A H -0.0214 0.3466 0.7417 0.065 Uiso 1 1 calc R . .
H29B H -0.0598 0.3915 0.7104 0.065 Uiso 1 1 calc R . .
C30 C -0.2056(3) 0.06389(15) 0.6310(2) 0.0494(11) Uani 1 1 d . . .
H30A H -0.2529 0.0607 0.6066 0.059 Uiso 1 1 calc R . .
C31 C -0.2956(2) 0.18323(16) 0.5277(2) 0.0452(10) Uani 1 1 d . . .
H31A H -0.3340 0.1823 0.4923 0.054 Uiso 1 1 calc R . .
C32 C -0.0457(3) 0.10330(15) 0.4478(3) 0.0516(11) Uani 1 1 d . . .
H32A H -0.0622 0.0949 0.4946 0.062 Uiso 1 1 calc R . .
H32B H 0.0106 0.1018 0.4469 0.062 Uiso 1 1 calc R . .
C33 C -0.4838(3) 0.26411(16) 0.6718(2) 0.0464(11) Uani 1 1 d . . .
H33A H -0.5317 0.2499 0.6775 0.056 Uiso 1 1 calc R . .
C34 C -0.4987(3) 0.30105(15) 0.7883(2) 0.0452(10) Uani 1 1 d . . .
H34A H -0.4873 0.3312 0.8077 0.054 Uiso 1 1 calc R . .
H34B H -0.5542 0.2992 0.7782 0.054 Uiso 1 1 calc R . .
C35 C -0.3713(2) 0.27586(15) 0.6055(2) 0.0419(10) Uani 1 1 d . . .
C36 C -0.4103(3) 0.11402(15) 0.9551(2) 0.0450(10) Uani 1 1 d . . .
H36A H -0.4630 0.1104 0.9441 0.054 Uiso 1 1 calc R . .
C37 C 0.1267(2) 0.11506(15) 0.8042(3) 0.0519(12) Uani 1 1 d . . .
H37A H 0.1440 0.1083 0.7571 0.062 Uiso 1 1 calc R . .
H37B H 0.1723 0.1176 0.8349 0.062 Uiso 1 1 calc R . .
C38 C -0.5045(2) 0.22388(15) 0.8314(2) 0.0421(10) Uani 1 1 d . . .
H38A H -0.5444 0.2189 0.7983 0.051 Uiso 1 1 calc R . .
C39 C -0.4226(2) 0.27357(15) 0.8886(2) 0.0431(10) Uani 1 1 d . . .
H39A H -0.4051 0.3035 0.8960 0.052 Uiso 1 1 calc R . .
C40 C -0.2595(2) 0.12284(15) 0.9891(2) 0.0431(10) Uani 1 1 d . . .
H40A H -0.2070 0.1257 1.0015 0.052 Uiso 1 1 calc R . .
C41 C 0.1007(2) 0.34048(14) 0.6310(2) 0.0405(10) Uani 1 1 d . . .
H41A H 0.0718 0.3672 0.6243 0.049 Uiso 1 1 calc R . .
C42 C -0.3753(3) 0.21107(17) 0.3379(2) 0.0502(11) Uani 1 1 d . . .
H42A H -0.3593 0.1808 0.3223 0.060 Uiso 1 1 calc R . .
H42B H -0.3829 0.2303 0.2966 0.060 Uiso 1 1 calc R . .
C43 C 0.0658(2) 0.29848(13) 0.62756(19) 0.0349(9) Uani 1 1 d . . .
C44 C -0.3114(2) 0.19725(15) 0.7682(2) 0.0382(9) Uani 1 1 d . . .
H44A H -0.3409 0.2231 0.7567 0.046 Uiso 1 1 calc R . .
C45 C -0.2438(3) 0.04200(14) 1.0063(2) 0.0430(10) Uani 1 1 d . . .
H45A H -0.2075 0.0488 1.0447 0.052 Uiso 1 1 calc R . .
H45B H -0.2761 0.0164 1.0204 0.052 Uiso 1 1 calc R . .
C46 C -0.3446(2) 0.30654(15) 0.6540(2) 0.0450(10) Uani 1 1 d . . .
H46A H -0.2973 0.3214 0.6476 0.054 Uiso 1 1 calc R . .
C47 C -0.2973(2) 0.11635(15) 0.7729(2) 0.0438(10) Uani 1 1 d . . .
H47A H -0.3181 0.0872 0.7650 0.053 Uiso 1 1 calc R . .
C48 C 0.1865(2) 0.26180(16) 0.6496(2) 0.0431(10) Uani 1 1 d . . .
H48A H 0.2156 0.2350 0.6553 0.052 Uiso 1 1 calc R . .
C49 C -0.4778(2) 0.18889(15) 0.8697(2) 0.0417(10) Uani 1 1 d . . .
H49A H -0.5001 0.1599 0.8643 0.050 Uiso 1 1 calc R . .
C50 C -0.0691(2) 0.07064(14) 0.7010(2) 0.0411(9) Uani 1 1 d . . .
H50A H -0.0217 0.0730 0.7255 0.049 Uiso 1 1 calc R . .
C51 C -0.3935(2) 0.23951(14) 0.9282(2) 0.0403(9) Uani 1 1 d . . .
H51A H -0.3566 0.2460 0.9635 0.048 Uiso 1 1 calc R . .
C52 C -0.1393(3) 0.34860(15) 0.7550(2) 0.0470(11) Uani 1 1 d . . .
H52A H -0.1458 0.3375 0.8027 0.056 Uiso 1 1 calc R . .
H52B H -0.1789 0.3717 0.7456 0.056 Uiso 1 1 calc R . .
C53 C -0.1287(2) 0.20409(14) 0.9058(2) 0.0374(9) Uani 1 1 d . . .
C54 C 0.1795(2) 0.34241(16) 0.6447(2) 0.0448(10) Uani 1 1 d . . .
H54A H 0.2041 0.3708 0.6483 0.054 Uiso 1 1 calc R . .
C55 C -0.4041(3) 0.03214(16) 0.5599(2) 0.0489(11) Uani 1 1 d . . .
C56 C 0.2214(2) 0.30375(16) 0.6529(2) 0.0461(11) Uani 1 1 d . . .
H56A H 0.2749 0.3057 0.6608 0.055 Uiso 1 1 calc R . .
C57 C -0.4548(2) 0.29422(14) 0.7221(2) 0.0409(10) Uani 1 1 d . . .
C58 C -0.1034(2) 0.19451(15) 0.9728(2) 0.0417(10) Uani 1 1 d . . .
H58A H -0.0713 0.1694 0.9821 0.050 Uiso 1 1 calc R . .
C59 C -0.3237(2) 0.26405(15) 0.5437(2) 0.0440(10) Uani 1 1 d . . .
H59A H -0.3575 0.2589 0.5029 0.053 Uiso 1 1 calc R . .
H59B H -0.2892 0.2894 0.5334 0.053 Uiso 1 1 calc R . .
C60 C -0.3675(2) 0.07752(16) 0.9770(2) 0.0450(10) Uani 1 1 d . . .
H60A H -0.3910 0.0489 0.9815 0.054 Uiso 1 1 calc R . .
C61 C -0.2008(3) 0.02925(14) 0.9438(2) 0.0415(10) Uani 1 1 d . . .
C62 C -0.2543(2) 0.24660(17) 0.3447(2) 0.0450(10) Uani 1 1 d . . .
H62A H -0.2701 0.2732 0.3170 0.054 Uiso 1 1 calc R . .
H62B H -0.2361 0.2231 0.3128 0.054 Uiso 1 1 calc R . .
C63 C -0.1936(2) 0.27072(15) 0.9445(2) 0.0400(9) Uani 1 1 d . . .
H63A H -0.2233 0.2968 0.9348 0.048 Uiso 1 1 calc R . .
C64 C -0.3399(2) 0.15449(15) 0.7557(2) 0.0440(10) Uani 1 1 d . . .
H64A H -0.3893 0.1511 0.7351 0.053 Uiso 1 1 calc R . .
C65 C -0.1661(2) 0.10447(14) 0.6281(2) 0.0384(9) Uani 1 1 d . . .
C66 C -0.1244(2) 0.24448(12) 0.77500(18) 0.0295(8) Uani 1 1 d . . .
C67 C 0.0099(2) 0.21599(13) 0.57231(17) 0.0302(8) Uani 1 1 d . . .
C68 C -0.2585(3) 0.14455(15) 0.5466(2) 0.0458(10) Uani 1 1 d . . .
H68A H -0.2714 0.1169 0.5246 0.055 Uiso 1 1 calc R . .
C69 C -0.1729(2) 0.24174(13) 0.89127(19) 0.0355(9) Uani 1 1 d . . .
C70 C -0.1152(2) 0.17476(13) 0.8422(2) 0.0345(9) Uani 1 1 d . . .
H70A H -0.0836 0.1475 0.8524 0.041 Uiso 1 1 calc R . .
C71 C -0.1262(3) 0.22235(17) 1.0254(2) 0.0492(11) Uani 1 1 d . . .
H71A H -0.1117 0.2153 1.0716 0.059 Uiso 1 1 calc R . .
C72 C 0.0846(2) 0.15848(15) 0.8036(2) 0.0463(11) Uani 1 1 d . . .
H72A H 0.0663 0.1651 0.8504 0.056 Uiso 1 1 calc R . .
H72B H 0.1191 0.1831 0.7899 0.056 Uiso 1 1 calc R . .
C73 C -0.0825(2) 0.25912(13) 0.50578(18) 0.0334(8) Uani 1 1 d . . .
H73A H -0.1090 0.2865 0.4971 0.040 Uiso 1 1 calc R . .
C74 C 0.1081(2) 0.25985(14) 0.63785(18) 0.0339(8) Uani 1 1 d . . .
C75 C -0.1917(2) 0.25939(15) 0.3946(2) 0.0407(10) Uani 1 1 d . . .
H75A H -0.1594 0.2831 0.3744 0.049 Uiso 1 1 calc R . .
H75B H -0.2135 0.2713 0.4376 0.049 Uiso 1 1 calc R . .
C76 C -0.3764(2) 0.15609(14) 0.94894(19) 0.0368(9) Uani 1 1 d . . .
C77 C -0.3003(2) 0.16028(14) 0.9684(2) 0.0400(9) Uani 1 1 d . . .
H77A H -0.2763 0.1889 0.9674 0.048 Uiso 1 1 calc R . .
C78 C -0.0955(2) 0.10637(14) 0.6617(2) 0.0412(10) Uani 1 1 d . . .
H78A H -0.0650 0.1326 0.6576 0.049 Uiso 1 1 calc R . .
C79 C -0.1946(2) 0.16371(13) 0.81237(18) 0.0332(8) Uani 1 1 d . . .
C80 C -0.1975(2) 0.24619(13) 0.81584(19) 0.0330(8) Uani 1 1 d . . .
H80A H -0.2293 0.2735 0.8059 0.040 Uiso 1 1 calc R . .
C81 C -0.0807(2) 0.20582(13) 0.78798(18) 0.0325(8) Uani 1 1 d . . .
C82 C -0.1831(2) 0.18734(13) 0.6262(2) 0.0381(9) Uani 1 1 d . . .
H82A H -0.1429 0.1896 0.6598 0.046 Uiso 1 1 calc R . .
C83 C -0.4172(2) 0.19512(14) 0.91736(19) 0.0368(9) Uani 1 1 d . . .
C84 C -0.1238(2) 0.00637(14) 0.8241(2) 0.0409(10) Uani 1 1 d . . .
C85 C -0.0016(2) 0.17918(13) 0.53015(19) 0.0332(8) Uani 1 1 d . . .
H85A H 0.0267 0.1524 0.5382 0.040 Uiso 1 1 calc R . .
C86 C -0.2216(2) 0.22471(15) 0.6060(2) 0.0403(9) Uani 1 1 d . . .
H86A H -0.2081 0.2529 0.6259 0.048 Uiso 1 1 calc R . .
C87 C -0.2021(2) 0.14551(14) 0.59791(19) 0.0375(9) Uani 1 1 d . . .
C88 C -0.0179(2) 0.19622(13) 0.74783(18) 0.0302(8) Uani 1 1 d . . .
C89 C -0.0195(2) 0.29036(13) 0.61825(18) 0.0308(8) Uani 1 1 d . . .
H89A H -0.0494 0.3186 0.6103 0.037 Uiso 1 1 calc R . .
C90 C -0.2245(2) 0.12093(14) 0.8017(2) 0.0396(9) Uani 1 1 d . . .
H90A H -0.1954 0.0950 0.8140 0.048 Uiso 1 1 calc R . .
C91 C -0.2382(2) 0.20166(13) 0.79811(19) 0.0329(8) Uani 1 1 d . . .
C92 C -0.0306(2) 0.25574(13) 0.56124(19) 0.0317(8) Uani 1 1 d . . .
C93 C 0.0589(2) 0.21715(13) 0.63893(18) 0.0330(8) Uani 1 1 d . . .
H93A H 0.0893 0.1890 0.6467 0.040 Uiso 1 1 calc R . .
C94 C -0.0427(2) 0.26464(12) 0.68240(18) 0.0288(8) Uani 1 1 d . . .
C95 C 0.0000(2) 0.22533(13) 0.69442(17) 0.0299(8) Uani 1 1 d . . .
C96 C -0.1049(2) 0.27447(12) 0.72305(18) 0.0305(8) Uani 1 1 d . . .
C97 C -0.0547(2) 0.18121(14) 0.47575(19) 0.0358(9) Uani 1 1 d . . .
C98 C -0.0951(2) 0.22229(14) 0.46361(19) 0.0355(9) Uani 1 1 d . . .
N5 N -0.6311(4) -0.04376(19) 0.8699(3) 0.101(2) Uani 1 1 d . . .
C99 C -0.6473(3) -0.0131(2) 0.8382(3) 0.0635(14) Uani 1 1 d . . .
C100 C -0.6683(3) 0.0258(2) 0.7977(3) 0.0741(16) Uani 1 1 d . . .
H10B H -0.6324 0.0294 0.7601 0.111 Uiso 1 1 d R . .
H10C H -0.6667 0.0527 0.8271 0.111 Uiso 1 1 d R . .
H10D H -0.7200 0.0219 0.7784 0.111 Uiso 1 1 d R . .
N6 N -0.4109(4) 0.34148(19) 0.4749(3) 0.0875(17) Uani 1 1 d . . .
C101 C -0.4015(4) 0.3765(2) 0.4983(3) 0.0789(18) Uani 1 1 d . . .
C102 C -0.3897(5) 0.4200(3) 0.5284(5) 0.140(4) Uani 1 1 d . . .
H10E H -0.4178 0.4221 0.5713 0.210 Uiso 1 1 d R . .
H10F H -0.4079 0.4433 0.4962 0.210 Uiso 1 1 d R . .
H10G H -0.3351 0.4244 0.5384 0.210 Uiso 1 1 d R . .
N7 N -0.0513(7) -0.0520(4) 0.3970(9) 0.253(8) Uani 1 1 d . . .
C103 C -0.1116(7) -0.0675(3) 0.4000(5) 0.121(3) Uani 1 1 d . . .
C104 C -0.1870(5) -0.0860(3) 0.4028(4) 0.114(3) Uani 1 1 d . . .
H10H H -0.2138 -0.0725 0.4414 0.171 Uiso 1 1 d R . .
H10I H -0.1839 -0.1187 0.4092 0.171 Uiso 1 1 d R . .
H10J H -0.2150 -0.0793 0.3596 0.171 Uiso 1 1 d R . .

loop_
_atom_site_aniso_label
_atom_site_aniso_U_11
_atom_site_aniso_U_22
_atom_site_aniso_U_33
_atom_site_aniso_U_23
_atom_site_aniso_U_13
_atom_site_aniso_U_12
P1 0.0672(9) 0.0495(8) 0.0467(7) -0.0012(5) -0.0101(6) 0.0082(6)
P2 0.0625(8) 0.0446(7) 0.0466(7) -0.0012(5) 0.0087(6) 0.0017(6)
P3 0.0575(8) 0.0435(7) 0.0411(6) 0.0018(5) 0.0041(5) 0.0067(6)
P4 0.0644(9) 0.0597(9) 0.0626(9) -0.0081(7) 0.0051(7) -0.0179(7)
F1 0.166(5) 0.244(7) 0.321(10) -0.209(7) 0.147(6) -0.142(5)
F2 0.393(11) 0.232(7) 0.091(4) -0.040(4) -0.108(5) 0.228(8)
F3 0.227(6) 0.115(4) 0.182(6) -0.060(4) 0.133(5) -0.065(4)
F4 0.244(7) 0.135(4) 0.134(5) -0.006(3) -0.106(5) 0.059(4)
F5 0.108(3) 0.075(2) 0.111(3) -0.045(2) -0.009(2) 0.015(2)
F6 0.111(3) 0.074(2) 0.081(2) -0.0237(18) 0.026(2) 0.005(2)
F7 0.153(4) 0.0545(19) 0.079(2) 0.0089(17) 0.038(2) -0.005(2)
F8 0.084(2) 0.089(2) 0.104(3) -0.010(2) -0.034(2) 0.030(2)
F9 0.061(2) 0.109(3) 0.071(2) -0.0096(18) 0.0071(16) -0.0211(18)
F10 0.0654(18) 0.0499(16) 0.0584(17) 0.0008(13) 0.0048(14) 0.0013(13)
F11 0.090(2) 0.0545(17) 0.0668(19) -0.0127(14) 0.0306(17) -0.0007(16)
F12 0.098(3) 0.074(2) 0.0518(17) -0.0072(15) 0.0216(16) 0.0056(18)
F13 0.217(5) 0.096(3) 0.0419(19) 0.0165(18) -0.003(2) -0.018(3)
F14 0.064(2) 0.072(2) 0.279(7) -0.041(3) 0.068(3) -0.0197(19)
F15 0.307(7) 0.080(3) 0.049(2) 0.0058(18) -0.012(3) -0.005(3)
F16 0.064(2) 0.094(3) 0.225(6) -0.079(3) -0.021(3) 0.028(2)
F17 0.112(3) 0.0461(18) 0.089(2) -0.0057(16) -0.024(2) 0.0108(17)
F18 0.0474(16) 0.0476(16) 0.085(2) -0.0016(14) 0.0054(14) 0.0054(12)
F19 0.110(3) 0.061(2) 0.222(6) 0.028(3) -0.027(4) -0.006(2)
F20 0.119(3) 0.122(3) 0.092(3) -0.030(2) 0.040(3) -0.025(3)
F21 0.082(2) 0.117(3) 0.101(3) -0.055(2) 0.007(2) -0.036(2)
F22 0.113(3) 0.071(2) 0.105(3) -0.007(2) -0.011(2) 0.010(2)
F23 0.083(3) 0.164(4) 0.065(2) -0.013(2) 0.0137(19) -0.047(3)
F24 0.075(2) 0.091(2) 0.096(3) -0.015(2) -0.0008(19) -0.0300(19)
O1 0.0345(15) 0.0385(16) 0.0365(14) 0.0060(11) 0.0012(11) 0.0034(12)
O2 0.059(2) 0.064(2) 0.058(2) -0.0037(17) -0.0063(16) -0.0057(17)
O3 0.0316(14) 0.0345(15) 0.0339(14) 0.0036(11) -0.0025(11) 0.0033(11)
O4 0.0427(19) 0.046(2) 0.110(3) 0.021(2) 0.0090(19) 0.0040(15)
O5 0.0534(19) 0.0490(18) 0.0386(16) -0.0116(13) -0.0044(13) 0.0002(15)
O6 0.071(3) 0.116(4) 0.072(3) -0.017(2) 0.001(2) -0.041(2)
O7 0.055(2) 0.082(3) 0.093(3) -0.026(2) 0.014(2) -0.002(2)
O8 0.069(2) 0.054(2) 0.064(2) -0.0069(17) 0.0118(18) 0.0048(18)
O9 0.0406(16) 0.0603(19) 0.0312(14) -0.0042(13) -0.0115(12) 0.0037(14)
O10 0.0378(16) 0.068(2) 0.0321(15) 0.0021(13) -0.0023(12) -0.0105(14)
O11 0.0347(16) 0.0576(19) 0.0481(17) 0.0096(14) -0.0026(13) -0.0025(14)
O12 0.060(2) 0.0491(19) 0.0501(19) -0.0033(14) 0.0113(15) 0.0065(15)
N1 0.0368(18) 0.047(2) 0.0319(17) 0.0032(15) 0.0022(13) 0.0035(15)
N2 0.050(2) 0.042(2) 0.0358(18) 0.0010(15) 0.0035(15) 0.0005(17)
N3 0.046(2) 0.047(2) 0.0334(17) 0.0076(15) 0.0046(14) -0.0084(17)
N4 0.0404(19) 0.048(2) 0.0325(17) 0.0001(15) 0.0092(14) 0.0088(16)
C1 0.072(4) 0.111(5) 0.075(4) 0.013(4) 0.004(3) -0.001(4)
C2 0.068(4) 0.045(3) 0.206(9) 0.037(4) -0.003(5) 0.013(3)
C3 0.058(3) 0.079(4) 0.095(5) 0.006(3) -0.003(3) 0.009(3)
C4 0.058(3) 0.077(4) 0.079(4) -0.026(3) 0.011(3) -0.011(3)
C5 0.081(4) 0.072(4) 0.088(4) -0.035(3) 0.009(3) -0.006(3)
C6 0.047(3) 0.064(3) 0.097(4) 0.002(3) -0.011(3) -0.009(3)
C7 0.070(4) 0.058(3) 0.071(3) -0.029(3) 0.007(3) 0.005(3)
C8 0.045(3) 0.045(3) 0.050(3) 0.001(2) 0.0027(19) -0.003(2)
C9 0.055(3) 0.043(3) 0.073(4) 0.004(2) -0.016(3) -0.006(2)
C10 0.055(3) 0.066(3) 0.055(3) 0.004(2) -0.005(2) -0.008(3)
C11 0.060(3) 0.067(3) 0.035(2) -0.010(2) 0.011(2) -0.022(3)
C12 0.050(3) 0.040(3) 0.068(3) -0.007(2) 0.002(2) 0.000(2)
C13 0.038(2) 0.058(3) 0.051(3) 0.008(2) -0.0061(19) -0.002(2)
C14 0.043(2) 0.052(3) 0.040(2) -0.0009(19) -0.0035(18) -0.005(2)
C15 0.049(3) 0.044(3) 0.051(3) -0.007(2) -0.005(2) -0.014(2)
C16 0.040(2) 0.054(3) 0.051(3) -0.008(2) 0.0082(19) -0.003(2)
C17 0.039(2) 0.058(3) 0.059(3) -0.002(2) 0.007(2) 0.001(2)
C18 0.066(3) 0.055(3) 0.056(3) 0.006(2) -0.012(2) -0.011(3)
C19 0.037(2) 0.045(3) 0.048(2) -0.0009(19) -0.0008(18) -0.0087(19)
C20 0.047(3) 0.053(3) 0.034(2) -0.0036(18) 0.0000(18) 0.000(2)
C21 0.057(3) 0.041(2) 0.045(2) 0.0063(19) 0.003(2) 0.006(2)
C22 0.059(3) 0.047(3) 0.039(2) -0.0046(19) -0.001(2) -0.006(2)
C23 0.040(2) 0.047(3) 0.049(2) 0.006(2) 0.0026(19) -0.005(2)
C24 0.041(2) 0.050(3) 0.063(3) -0.007(2) 0.002(2) -0.011(2)
C25 0.051(3) 0.056(3) 0.044(2) 0.005(2) -0.001(2) -0.006(2)
C26 0.048(3) 0.053(3) 0.046(3) -0.002(2) -0.003(2) -0.006(2)
C27 0.056(3) 0.047(3) 0.056(3) -0.003(2) 0.013(2) 0.008(2)
C28 0.048(3) 0.051(3) 0.038(2) -0.0030(19) 0.0096(18) 0.003(2)
C29 0.075(3) 0.044(3) 0.044(2) -0.007(2) 0.011(2) -0.025(2)
C30 0.056(3) 0.050(3) 0.041(2) 0.002(2) -0.014(2) -0.006(2)
C31 0.042(2) 0.065(3) 0.028(2) 0.0007(19) -0.0062(16) -0.005(2)
C32 0.045(3) 0.051(3) 0.059(3) -0.010(2) 0.003(2) -0.004(2)
C33 0.040(2) 0.061(3) 0.038(2) 0.006(2) 0.0046(17) 0.001(2)
C34 0.044(2) 0.049(3) 0.043(2) 0.0086(19) 0.0117(19) 0.014(2)
C35 0.036(2) 0.056(3) 0.034(2) 0.0029(18) 0.0038(16) 0.0050(19)
C36 0.040(2) 0.054(3) 0.041(2) 0.005(2) 0.0055(18) -0.004(2)
C37 0.036(2) 0.050(3) 0.069(3) 0.013(2) -0.004(2) 0.001(2)
C38 0.033(2) 0.058(3) 0.036(2) 0.0000(19) 0.0039(16) 0.001(2)
C39 0.041(2) 0.050(3) 0.039(2) -0.0044(19) 0.0088(17) -0.001(2)
C40 0.041(2) 0.054(3) 0.034(2) 0.0045(18) 0.0046(17) -0.009(2)
C41 0.046(2) 0.045(2) 0.031(2) 0.0011(17) 0.0076(17) -0.0075(19)
C42 0.047(3) 0.069(3) 0.034(2) -0.004(2) -0.0039(18) -0.006(2)
C43 0.035(2) 0.045(2) 0.0250(18) -0.0010(16) 0.0057(15) -0.0055(18)
C44 0.033(2) 0.049(3) 0.033(2) 0.0038(17) 0.0064(16) 0.0032(18)
C45 0.049(3) 0.040(2) 0.039(2) 0.0076(18) 0.0010(18) -0.002(2)
C46 0.034(2) 0.059(3) 0.042(2) -0.001(2) 0.0062(17) 0.001(2)
C47 0.040(2) 0.047(3) 0.045(2) -0.0045(19) 0.0068(18) -0.009(2)
C48 0.041(2) 0.060(3) 0.0283(19) 0.0024(18) 0.0050(16) -0.004(2)
C49 0.038(2) 0.052(3) 0.036(2) -0.0045(18) 0.0042(17) -0.0026(19)
C50 0.039(2) 0.044(2) 0.041(2) -0.0011(18) 0.0040(17) 0.0006(19)
C51 0.035(2) 0.049(3) 0.037(2) 0.0001(18) 0.0045(16) -0.0021(19)
C52 0.053(3) 0.043(3) 0.046(2) -0.0050(19) 0.009(2) 0.008(2)
C53 0.032(2) 0.046(2) 0.033(2) 0.0042(17) 0.0033(15) -0.0115(18)
C54 0.042(2) 0.056(3) 0.037(2) 0.0030(19) 0.0042(18) -0.014(2)
C55 0.047(3) 0.053(3) 0.047(3) -0.007(2) 0.013(2) -0.006(2)
C56 0.032(2) 0.068(3) 0.038(2) -0.001(2) 0.0021(17) -0.014(2)
C57 0.040(2) 0.047(2) 0.036(2) 0.0073(18) 0.0053(17) 0.0100(19)
C58 0.038(2) 0.057(3) 0.030(2) 0.0115(18) 0.0014(16) -0.0089(19)
C59 0.039(2) 0.058(3) 0.035(2) 0.0060(19) 0.0041(17) 0.008(2)
C60 0.043(2) 0.054(3) 0.038(2) 0.0066(19) 0.0018(18) -0.012(2)
C61 0.049(2) 0.040(2) 0.035(2) 0.0059(17) 0.0003(17) -0.006(2)
C62 0.040(2) 0.067(3) 0.0275(19) 0.0056(19) 0.0001(16) -0.001(2)
C63 0.042(2) 0.044(2) 0.034(2) -0.0003(17) 0.0094(16) -0.0062(19)
C64 0.035(2) 0.056(3) 0.041(2) -0.0089(19) 0.0025(17) -0.008(2)
C65 0.041(2) 0.043(2) 0.0304(19) -0.0027(16) 0.0024(16) -0.0058(19)
C66 0.0309(19) 0.033(2) 0.0241(17) 0.0016(14) 0.0038(14) 0.0002(16)
C67 0.0268(18) 0.040(2) 0.0238(17) 0.0040(15) 0.0042(13) -0.0006(16)
C68 0.055(3) 0.048(3) 0.034(2) -0.0027(18) -0.0039(19) 0.000(2)
C69 0.036(2) 0.041(2) 0.0298(19) 0.0032(16) 0.0024(15) -0.0109(17)
C70 0.035(2) 0.034(2) 0.034(2) 0.0068(16) 0.0014(15) -0.0009(17)
C71 0.048(3) 0.071(3) 0.028(2) 0.004(2) -0.0007(17) -0.019(2)
C72 0.039(2) 0.046(3) 0.053(3) 0.012(2) -0.0176(19) 0.0020(19)
C73 0.033(2) 0.039(2) 0.0283(18) 0.0026(15) 0.0018(14) 0.0043(17)
C74 0.0283(19) 0.047(2) 0.0266(18) 0.0018(16) -0.0015(14) -0.0040(17)
C75 0.036(2) 0.055(3) 0.032(2) 0.0078(18) 0.0011(16) 0.0033(19)
C76 0.040(2) 0.046(2) 0.0250(18) 0.0021(16) 0.0066(15) -0.0032(18)
C77 0.039(2) 0.044(2) 0.037(2) 0.0025(18) 0.0080(17) -0.0053(19)
C78 0.040(2) 0.043(2) 0.041(2) 0.0024(18) 0.0055(17) -0.0066(19)
C79 0.0293(19) 0.044(2) 0.0265(18) 0.0003(15) 0.0034(14) -0.0043(17)
C80 0.033(2) 0.037(2) 0.0295(18) 0.0002(15) 0.0057(15) 0.0012(16)
C81 0.0295(19) 0.041(2) 0.0272(18) 0.0063(15) 0.0017(14) -0.0056(16)
C82 0.034(2) 0.040(2) 0.040(2) 0.0004(17) -0.0015(16) -0.0025(18)
C83 0.033(2) 0.050(3) 0.0276(18) -0.0005(16) 0.0067(15) -0.0030(18)
C84 0.042(2) 0.036(2) 0.044(2) 0.0069(18) 0.0000(18) 0.0073(18)
C85 0.0314(19) 0.039(2) 0.0293(18) 0.0025(16) 0.0041(14) 0.0032(17)
C86 0.035(2) 0.052(3) 0.034(2) -0.0013(18) -0.0028(16) -0.0023(19)
C87 0.038(2) 0.046(2) 0.0291(19) 0.0032(17) 0.0041(15) -0.0017(18)
C88 0.0276(18) 0.033(2) 0.0298(18) 0.0004(15) -0.0016(14) 0.0013(15)
C89 0.0286(19) 0.034(2) 0.0293(18) 0.0038(15) 0.0006(14) -0.0026(16)
C90 0.038(2) 0.042(2) 0.040(2) 0.0003(17) 0.0095(17) -0.0069(18)
C91 0.0277(19) 0.042(2) 0.0296(18) 0.0032(16) 0.0066(14) -0.0024(16)
C92 0.0274(18) 0.038(2) 0.0298(18) 0.0065(15) 0.0019(14) -0.0017(16)
C93 0.0313(19) 0.040(2) 0.0277(18) -0.0003(15) 0.0030(14) 0.0025(17)
C94 0.0250(18) 0.030(2) 0.0311(18) 0.0017(14) 0.0017(14) -0.0013(15)
C95 0.0261(18) 0.039(2) 0.0241(17) 0.0022(14) -0.0013(13) -0.0011(16)
C96 0.0307(19) 0.031(2) 0.0297(18) -0.0013(14) -0.0014(14) -0.0035(16)
C97 0.037(2) 0.043(2) 0.0264(18) -0.0039(16) -0.0017(15) -0.0008(18)
C98 0.0277(19) 0.051(2) 0.0276(18) 0.0052(16) -0.0018(14) -0.0021(17)
N5 0.158(6) 0.077(4) 0.070(4) 0.008(3) 0.042(4) 0.000(4)
C99 0.081(4) 0.065(4) 0.045(3) -0.002(3) 0.016(3) -0.012(3)
C100 0.068(4) 0.095(5) 0.059(3) -0.001(3) -0.006(3) 0.001(3)
N6 0.125(5) 0.075(4) 0.061(3) 0.005(3) -0.018(3) -0.004(3)
C101 0.094(5) 0.083(4) 0.060(4) -0.008(3) 0.001(3) -0.023(4)
C102 0.109(6) 0.114(6) 0.201(10) -0.090(7) 0.081(7) -0.053(5)
N7 0.154(10) 0.208(11) 0.40(2) -0.105(12) 0.146(12) 0.005(9)
C103 0.151(9) 0.115(7) 0.097(6) -0.007(5) 0.033(6) 0.039(7)
C104 0.102(6) 0.151(8) 0.089(6) 0.009(5) -0.007(5) 0.017(6)

loop_
_atom_type_symbol
_atom_type_description
_atom_type_scat_dispersion_real
_atom_type_scat_dispersion_imag
_atom_type_scat_source
C C 0.0033 0.0016 'International Tables Vol C Tables 4.2.6.8 and 6.1.1.4'
H H 0.0000 0.0000 'International Tables Vol C Tables 4.2.6.8 and 6.1.1.4'
N N 0.0061 0.0033 'International Tables Vol C Tables 4.2.6.8 and 6.1.1.4'
O O 0.0106 0.0060 'International Tables Vol C Tables 4.2.6.8 and 6.1.1.4'
F F 0.0171 0.0103 'International Tables Vol C Tables 4.2.6.8 and 6.1.1.4'
P P 0.1023 0.0942 'International Tables Vol C Tables 4.2.6.8 and 6.1.1.4'

loop_
_geom_angle_atom_site_label_1
_geom_angle_atom_site_label_2
_geom_angle_atom_site_label_3
_geom_angle
_geom_angle_site_symmetry_1
_geom_angle_site_symmetry_3
_geom_angle_publ_flag
F2 P1 F1 100.4(6) . . ?
F2 P1 F4 168.0(5) . . ?
F1 P1 F4 91.6(5) . . ?
F2 P1 F3 84.7(5) . . ?
F1 P1 F3 174.9(5) . . ?
F4 P1 F3 83.3(4) . . ?
F2 P1 F5 90.6(3) . . ?
F1 P1 F5 90.0(3) . . ?
F4 P1 F5 89.5(3) . . ?
F3 P1 F5 90.3(2) . . ?
F2 P1 F6 90.7(3) . . ?
F1 P1 F6 90.5(2) . . ?
F4 P1 F6 89.0(3) . . ?
F3 P1 F6 89.0(2) . . ?
F5 P1 F6 178.4(2) . . ?
F8 P2 F10 90.19(19) . . ?
F8 P2 F7 92.1(2) . . ?
F10 P2 F7 177.6(2) . . ?
F8 P2 F12 90.8(2) . . ?
F10 P2 F12 89.31(16) . . ?
F7 P2 F12 89.81(18) . . ?
F8 P2 F11 90.7(2) . . ?
F10 P2 F11 89.98(16) . . ?
F7 P2 F11 90.84(18) . . ?
F12 P2 F11 178.3(2) . . ?
F8 P2 F9 179.4(2) . . ?
F10 P2 F9 89.28(18) . . ?
F7 P2 F9 88.5(2) . . ?
F12 P2 F9 89.35(19) . . ?
F11 P2 F9 89.09(19) . . ?
F13 P3 F14 92.1(3) . . ?
F13 P3 F16 89.9(3) . . ?
F14 P3 F16 177.7(3) . . ?
F13 P3 F15 176.7(3) . . ?
F14 P3 F15 91.2(4) . . ?
F16 P3 F15 86.8(3) . . ?
F13 P3 F17 88.5(2) . . ?
F14 P3 F17 90.7(2) . . ?
F16 P3 F17 90.5(2) . . ?
F15 P3 F17 91.2(2) . . ?
F13 P3 F18 91.7(2) . . ?
F14 P3 F18 90.24(18) . . ?
F16 P3 F18 88.61(18) . . ?
F15 P3 F18 88.6(2) . . ?
F17 P3 F18 179.1(2) . . ?
F19 P4 F24 91.0(2) . . ?
F19 P4 F23 93.2(3) . . ?
F24 P4 F23 90.5(2) . . ?
F19 P4 F20 89.9(3) . . ?
F24 P4 F20 90.7(2) . . ?
F23 P4 F20 176.7(3) . . ?
F19 P4 F21 90.6(2) . . ?
F24 P4 F21 178.4(2) . . ?
F23 P4 F21 89.0(2) . . ?
F20 P4 F21 89.6(2) . . ?
F19 P4 F22 177.3(3) . . ?
F24 P4 F22 88.5(2) . . ?
F23 P4 F22 89.5(2) . . ?
F20 P4 F22 87.5(2) . . ?
F21 P4 F22 90.0(2) . . ?
C96 O1 C52 112.9(3) . . ?
C29 O2 C6 112.0(4) . . ?
C88 O3 C72 113.6(3) . . ?
C37 O4 C2 110.2(4) . . ?
C97 O5 C32 117.7(3) . . ?
C1 O6 C5 112.9(5) . . ?
C3 O7 C4 115.3(5) . . ?
C55 O8 C7 115.5(4) . . ?
C98 O9 C75 118.4(3) . . ?
C42 O10 C62 112.5(3) . . ?
C13 O11 C17 111.9(3) . . ?
C8 O12 C27 115.4(4) . . ?
C86 N1 C31 119.6(4) . . ?
C86 N1 C59 119.0(4) . . ?
C31 N1 C59 121.2(3) . . ?
C50 N2 C15 120.6(4) . . ?
C50 N2 C21 119.3(4) . . ?
C15 N2 C21 119.6(4) . . ?
C60 N3 C40 121.0(4) . . ?
C60 N3 C45 120.5(4) . . ?
C40 N3 C45 118.2(4) . . ?
C39 N4 C38 120.1(4) . . ?
C39 N4 C34 121.0(4) . . ?
C38 N4 C34 118.6(4) . . ?
O6 C1 C3 107.7(5) . . ?
O6 C1 H1A 110.2 . . ?
C3 C1 H1A 110.2 . . ?
O6 C1 H1B 110.2 . . ?
C3 C1 H1B 110.2 . . ?
H1A C1 H1B 108.5 . . ?
O4 C2 H2A 109.5 . . ?
O4 C2 H2B 109.5 . . ?
H2A C2 H2B 109.5 . . ?
O4 C2 H2C 109.5 . . ?
H2A C2 H2C 109.5 . . ?
H2B C2 H2C 109.5 . . ?
O7 C3 C1 111.4(5) . . ?
O7 C3 H3A 109.4 . . ?
C1 C3 H3A 109.4 . . ?
O7 C3 H3B 109.3 . . ?
C1 C3 H3B 109.4 . . ?
H3A C3 H3B 108.0 . . ?
O7 C4 C7 114.2(5) . . ?
O7 C4 H4A 108.7 . . ?
C7 C4 H4A 108.7 . . ?
O7 C4 H4B 108.7 . . ?
C7 C4 H4B 108.7 . . ?
H4A C4 H4B 107.6 . . ?
O6 C5 C32 108.8(5) . . ?
O6 C5 H5A 109.9 . . ?
C32 C5 H5A 109.9 . . ?
O6 C5 H5B 109.9 . . ?
C32 C5 H5B 109.9 . . ?
H5A C5 H5B 108.3 . . ?
O2 C6 H6A 109.5 . . ?
O2 C6 H6B 109.5 . . ?
H6A C6 H6B 109.5 . . ?
O2 C6 H6C 109.5 . . ?
H6A C6 H6C 109.5 . . ?
H6B C6 H6C 109.5 . . ?
O8 C7 C4 107.8(5) . . ?
O8 C7 H7A 110.2 . . ?
C4 C7 H7A 110.2 . . ?
O8 C7 H7B 110.2 . . ?
C4 C7 H7B 110.2 . . ?
H7A C7 H7B 108.5 . . ?
C16 C8 O12 126.3(4) . . ?
C16 C8 C55 119.1(4) . . ?
O12 C8 C55 114.5(4) . . ?
C18 C9 C24 122.1(5) . . ?
C18 C9 H9A 119.0 . . ?
C24 C9 H9A 119.0 . . ?
C26 C10 C18 120.5(5) . . ?
C26 C10 H10A 119.8 . . ?
C18 C10 H10A 119.8 . . ?
C63 C11 C71 119.8(4) . . ?
C63 C11 H11A 120.1 . . ?
C71 C11 H11A 120.1 . . ?
C55 C12 C24 121.8(4) . . ?
C55 C12 H12A 119.1 . . ?
C24 C12 H12A 119.1 . . ?
O11 C13 C42 110.7(4) . . ?
O11 C13 H13A 109.5 . . ?
C42 C13 H13A 109.5 . . ?
O11 C13 H13B 109.5 . . ?
C42 C13 H13B 109.5 . . ?
H13A C13 H13B 108.1 . . ?
C61 C14 C23 120.5(4) . . ?
C61 C14 H14A 119.8 . . ?
C23 C14 H14A 119.8 . . ?
C30 C15 N2 120.2(4) . . ?
C30 C15 H15A 119.9 . . ?
N2 C15 H15A 119.9 . . ?
C8 C16 C19 121.3(4) . . ?
C8 C16 H16A 119.4 . . ?
C19 C16 H16A 119.4 . . ?
O11 C17 C27 110.0(4) . . ?
O11 C17 H17A 109.6 . . ?
C27 C17 H17A 109.6 . . ?
O11 C17 H17B 109.7 . . ?
C27 C17 H17B 109.7 . . ?
H17A C17 H17B 108.2 . . ?
C9 C18 C10 119.9(5) . . ?
C9 C18 H18A 120.0 . . ?
C10 C18 H18A 120.0 . . ?
C26 C19 C24 118.3(4) . . ?
C26 C19 C16 122.4(4) . . ?
C24 C19 C16 119.3(4) . . ?
C33 C20 C35 121.2(4) . . ?
C33 C20 H20A 119.4 . . ?
C35 C20 H20A 119.4 . . ?
N2 C21 C84 109.7(3) . . ?
N2 C21 H21A 109.7 . . ?
C84 C21 H21A 109.7 . . ?
N2 C21 H21B 109.7 . . ?
C84 C21 H21B 109.7 . . ?
H21A C21 H21B 108.2 . . ?
C25 C22 C84 119.5(4) . . ?
C25 C22 H22A 120.3 . . ?
C84 C22 H22A 120.3 . . ?
C84 C23 C14 119.7(4) . . ?
C84 C23 H23A 120.1 . . ?
C14 C23 H23A 120.1 . . ?
C9 C24 C19 118.5(5) . . ?
C9 C24 C12 123.1(5) . . ?
C19 C24 C12 118.4(5) . . ?
C22 C25 C61 121.9(4) . . ?
C22 C25 H25A 119.0 . . ?
C61 C25 H25A 119.0 . . ?
C10 C26 C19 120.7(5) . . ?
C10 C26 H26A 119.7 . . ?
C19 C26 H26A 119.7 . . ?
O12 C27 C17 109.3(4) . . ?
O12 C27 H27A 109.8 . . ?
C17 C27 H27A 109.8 . . ?
O12 C27 H27B 109.8 . . ?
C17 C27 H27B 109.8 . . ?
H27A C27 H27B 108.3 . . ?
C57 C28 C46 120.3(4) . . ?
C57 C28 H28A 119.8 . . ?
C46 C28 H28A 119.8 . . ?
O2 C29 C52 106.6(4) . . ?
O2 C29 H29A 110.4 . . ?
C52 C29 H29A 110.4 . . ?
O2 C29 H29B 110.4 . . ?
C52 C29 H29B 110.4 . . ?
H29A C29 H29B 108.6 . . ?
C15 C30 C65 120.6(4) . . ?
C15 C30 H30A 119.7 . . ?
C65 C30 H30A 119.7 . . ?
N1 C31 C68 120.9(4) . . ?
N1 C31 H31A 119.6 . . ?
C68 C31 H31A 119.6 . . ?
O5 C32 C5 106.7(4) . . ?
O5 C32 H32A 110.4 . . ?
C5 C32 H32A 110.4 . . ?
O5 C32 H32B 110.4 . . ?
C5 C32 H32B 110.4 . . ?
H32A C32 H32B 108.6 . . ?
C20 C33 C57 119.1(4) . . ?
C20 C33 H33A 120.4 . . ?
C57 C33 H33A 120.4 . . ?
N4 C34 C57 109.3(3) . . ?
N4 C34 H34A 109.8 . . ?
C57 C34 H34A 109.8 . . ?
N4 C34 H34B 109.8 . . ?
C57 C34 H34B 109.8 . . ?
H34A C34 H34B 108.3 . . ?
C46 C35 C20 119.2(4) . . ?
C46 C35 C59 120.3(4) . . ?
C20 C35 C59 120.5(4) . . ?
C60 C36 C76 120.1(4) . . ?
C60 C36 H36A 119.9 . . ?
C76 C36 H36A 119.9 . . ?
O4 C37 C72 111.0(4) . . ?
O4 C37 H37A 109.4 . . ?
C72 C37 H37A 109.4 . . ?
O4 C37 H37B 109.4 . . ?
C72 C37 H37B 109.4 . . ?
H37A C37 H37B 108.0 . . ?
N4 C38 C49 121.2(4) . . ?
N4 C38 H38A 119.4 . . ?
C49 C38 H38A 119.4 . . ?
N4 C39 C51 120.8(4) . . ?
N4 C39 H39A 119.6 . . ?
C51 C39 H39A 119.6 . . ?
N3 C40 C77 120.6(4) . . ?
N3 C40 H40A 119.7 . . ?
C77 C40 H40A 119.7 . . ?
C43 C41 C54 118.4(4) . . ?
C43 C41 H41A 120.8 . . ?
C54 C41 H41A 120.8 . . ?
O10 C42 C13 110.0(4) . . ?
O10 C42 H42A 109.7 . . ?
C13 C42 H42A 109.7 . . ?
O10 C42 H42B 109.7 . . ?
C13 C42 H42B 109.7 . . ?
H42A C42 H42B 108.2 . . ?
C74 C43 C41 120.4(4) . . ?
C74 C43 C89 114.1(3) . . ?
C41 C43 C89 125.3(4) . . ?
C64 C44 C91 118.8(4) . . ?
C64 C44 H44A 120.6 . . ?
C91 C44 H44A 120.6 . . ?
C61 C45 N3 110.6(3) . . ?
C61 C45 H45A 109.5 . . ?
N3 C45 H45A 109.5 . . ?
C61 C45 H45B 109.5 . . ?
N3 C45 H45B 109.5 . . ?
H45A C45 H45B 108.1 . . ?
C35 C46 C28 120.1(4) . . ?
C35 C46 H46A 119.9 . . ?
C28 C46 H46A 119.9 . . ?
C90 C47 C64 120.0(4) . . ?
C90 C47 H47A 120.0 . . ?
C64 C47 H47A 120.0 . . ?
C56 C48 C74 118.6(4) . . ?
C56 C48 H48A 120.7 . . ?
C74 C48 H48A 120.7 . . ?
C38 C49 C83 120.4(4) . . ?
C38 C49 H49A 119.8 . . ?
C83 C49 H49A 119.8 . . ?
N2 C50 C78 120.3(4) . . ?
N2 C50 H50A 119.8 . . ?
C78 C50 H50A 119.8 . . ?
C39 C51 C83 120.7(4) . . ?
C39 C51 H51A 119.7 . . ?
C83 C51 H51A 119.7 . . ?
O1 C52 C29 111.8(3) . . ?
O1 C52 H52A 109.2 . . ?
C29 C52 H52A 109.2 . . ?
O1 C52 H52B 109.2 . . ?
C29 C52 H52B 109.2 . . ?
H52A C52 H52B 107.9 . . ?
C69 C53 C58 121.2(4) . . ?
C69 C53 C70 113.1(3) . . ?
C58 C53 C70 125.7(4) . . ?
C56 C54 C41 120.7(4) . . ?
C56 C54 H54A 119.6 . . ?
C41 C54 H54A 119.6 . . ?
C12 C55 O8 127.9(4) . . ?
C12 C55 C8 120.0(4) . . ?
O8 C55 C8 112.0(4) . . ?
C54 C56 C48 120.8(4) . . ?
C54 C56 H56A 119.6 . . ?
C48 C56 H56A 119.6 . . ?
C28 C57 C33 120.0(4) . . ?
C28 C57 C34 120.9(4) . . ?
C33 C57 C34 119.1(4) . . ?
C71 C58 C53 118.5(4) . . ?
C71 C58 H58A 120.8 . . ?
C53 C58 H58A 120.8 . . ?
N1 C59 C35 110.0(3) . . ?
N1 C59 H59A 109.7 . . ?
C35 C59 H59A 109.7 . . ?
N1 C59 H59B 109.7 . . ?
C35 C59 H59B 109.7 . . ?
H59A C59 H59B 108.2 . . ?
N3 C60 C36 120.2(4) . . ?
N3 C60 H60A 119.9 . . ?
C36 C60 H60A 119.9 . . ?
C14 C61 C25 118.1(4) . . ?
C14 C61 C45 121.6(4) . . ?
C25 C61 C45 120.3(4) . . ?
O10 C62 C75 109.1(3) . . ?
O10 C62 H62A 109.9 . . ?
C75 C62 H62A 109.9 . . ?
O10 C62 H62B 109.9 . . ?
C75 C62 H62B 109.9 . . ?
H62A C62 H62B 108.3 . . ?
C11 C63 C69 119.2(4) . . ?
C11 C63 H63A 120.4 . . ?
C69 C63 H63A 120.4 . . ?
C44 C64 C47 121.0(4) . . ?
C44 C64 H64A 119.5 . . ?
C47 C64 H64A 119.5 . . ?
C78 C65 C30 117.1(4) . . ?
C78 C65 C87 121.2(4) . . ?
C30 C65 C87 121.2(4) . . ?
C96 C66 C81 120.8(3) . . ?
C96 C66 C80 125.3(3) . . ?
C81 C66 C80 113.4(3) . . ?
C85 C67 C92 120.9(3) . . ?
C85 C67 C93 126.1(3) . . ?
C92 C67 C93 112.6(3) . . ?
C31 C68 C87 120.2(4) . . ?
C31 C68 H68A 119.9 . . ?
C87 C68 H68A 119.9 . . ?
C53 C69 C63 120.1(4) . . ?
C53 C69 C80 114.2(3) . . ?
C63 C69 C80 125.7(4) . . ?
C79 C70 C53 105.6(3) . . ?
C79 C70 C81 103.9(3) . . ?
C53 C70 C81 106.3(3) . . ?
C79 C70 H70A 113.4 . . ?
C53 C70 H70A 113.4 . . ?
C81 C70 H70A 113.4 . . ?
C58 C71 C11 121.3(4) . . ?
C58 C71 H71A 119.4 . . ?
C11 C71 H71A 119.4 . . ?
O3 C72 C37 109.8(4) . . ?
O3 C72 H72A 109.7 . . ?
C37 C72 H72A 109.7 . . ?
O3 C72 H72B 109.7 . . ?
C37 C72 H72B 109.7 . . ?
H72A C72 H72B 108.2 . . ?
C98 C73 C92 119.4(4) . . ?
C98 C73 H73A 120.3 . . ?
C92 C73 H73A 120.3 . . ?
C43 C74 C48 121.0(4) . . ?
C43 C74 C93 112.9(3) . . ?
C48 C74 C93 125.9(4) . . ?
O9 C75 C62 108.4(4) . . ?
O9 C75 H75A 110.0 . . ?
C62 C75 H75A 110.0 . . ?
O9 C75 H75B 110.0 . . ?
C62 C75 H75B 110.0 . . ?
H75A C75 H75B 108.4 . . ?
C77 C76 C36 118.0(4) . . ?
C77 C76 C83 119.6(4) . . ?
C36 C76 C83 122.3(4) . . ?
C40 C77 C76 119.9(4) . . ?
C40 C77 H77A 120.1 . . ?
C76 C77 H77A 120.1 . . ?
C50 C78 C65 120.8(4) . . ?
C50 C78 H78A 119.6 . . ?
C65 C78 H78A 119.6 . . ?
C91 C79 C90 120.6(4) . . ?
C91 C79 C70 113.2(3) . . ?
C90 C79 C70 126.1(4) . . ?
C69 C80 C66 105.9(3) . . ?
C69 C80 C91 105.1(3) . . ?
C66 C80 C91 104.3(3) . . ?
C69 C80 H80A 113.6 . . ?
C66 C80 H80A 113.6 . . ?
C91 C80 H80A 113.6 . . ?
C88 C81 C66 120.3(3) . . ?
C88 C81 C70 126.2(3) . . ?
C66 C81 C70 113.2(3) . . ?
C86 C82 C87 120.2(4) . . ?
C86 C82 H82A 119.9 . . ?
C87 C82 H82A 119.9 . . ?
C51 C83 C49 116.2(4) . . ?
C51 C83 C76 122.4(4) . . ?
C49 C83 C76 121.2(4) . . ?
C23 C84 C22 120.3(4) . . ?
C23 C84 C21 120.3(4) . . ?
C22 C84 C21 119.1(4) . . ?
C67 C85 C97 120.1(4) . . ?
C67 C85 H85A 119.9 . . ?
C97 C85 H85A 119.9 . . ?
N1 C86 C82 121.6(4) . . ?
N1 C86 H86A 119.2 . . ?
C82 C86 H86A 119.2 . . ?
C68 C87 C82 117.4(4) . . ?
C68 C87 C65 123.7(4) . . ?
C82 C87 C65 118.6(4) . . ?
O3 C88 C95 120.1(3) . . ?
O3 C88 C81 120.5(3) . . ?
C95 C88 C81 119.0(3) . . ?
C92 C89 C43 107.6(3) . . ?
C92 C89 C94 102.9(3) . . ?
C43 C89 C94 105.3(3) . . ?
C92 C89 H89A 113.4 . . ?
C43 C89 H89A 113.4 . . ?
C94 C89 H89A 113.4 . . ?
C79 C90 C47 119.4(4) . . ?
C79 C90 H90A 120.3 . . ?
C47 C90 H90A 120.3 . . ?
C79 C91 C44 120.1(4) . . ?
C79 C91 C80 113.8(3) . . ?
C44 C91 C80 126.0(4) . . ?
C67 C92 C73 120.1(4) . . ?
C67 C92 C89 113.9(3) . . ?
C73 C92 C89 125.6(3) . . ?
C95 C93 C74 105.5(3) . . ?
C95 C93 C67 102.8(3) . . ?
C74 C93 C67 108.1(3) . . ?
C95 C93 H93A 113.2 . . ?
C74 C93 H93A 113.2 . . ?
C67 C93 H93A 113.2 . . ?
C96 C94 C95 120.2(3) . . ?
C96 C94 C89 125.8(3) . . ?
C95 C94 C89 113.6(3) . . ?
C88 C95 C94 120.8(3) . . ?
C88 C95 C93 126.4(3) . . ?
C94 C95 C93 112.5(3) . . ?
O1 C96 C94 119.2(3) . . ?
O1 C96 C66 121.5(3) . . ?
C94 C96 C66 119.0(3) . . ?
O5 C97 C85 126.1(4) . . ?
O5 C97 C98 115.1(3) . . ?
C85 C97 C98 118.8(3) . . ?
C73 C98 O9 125.1(4) . . ?
C73 C98 C97 120.6(3) . . ?
O9 C98 C97 114.3(3) . . ?
N5 C99 C100 179.7(8) . . ?
C99 C100 H10B 109.4 . . ?
C99 C100 H10C 109.4 . . ?
H10B C100 H10C 109.5 . . ?
C99 C100 H10D 109.5 . . ?
H10B C100 H10D 109.5 . . ?
H10C C100 H10D 109.5 . . ?
N6 C101 C102 179.2(9) . . ?
C101 C102 H10E 109.5 . . ?
C101 C102 H10F 109.6 . . ?
H10E C102 H10F 109.5 . . ?
C101 C102 H10G 109.4 . . ?
H10E C102 H10G 109.5 . . ?
H10F C102 H10G 109.5 . . ?
N7 C103 C104 178.8(15) . . ?
C103 C104 H10H 109.4 . . ?
C103 C104 H10I 109.6 . . ?
H10H C104 H10I 109.5 . . ?
C103 C104 H10J 109.5 . . ?
H10H C104 H10J 109.5 . . ?
H10I C104 H10J 109.5 . . ?

loop_
_geom_bond_atom_site_label_1
_geom_bond_atom_site_label_2
_geom_bond_distance
_geom_bond_site_symmetry_2
_geom_bond_publ_flag
P1 F2 1.474(4) . ?
P1 F1 1.490(5) . ?
P1 F4 1.539(4) . ?
P1 F3 1.557(5) . ?
P1 F5 1.578(3) . ?
P1 F6 1.592(3) . ?
P2 F8 1.566(4) . ?
P2 F10 1.584(3) . ?
P2 F7 1.587(3) . ?
P2 F12 1.600(3) . ?
P2 F11 1.607(3) . ?
P2 F9 1.610(3) . ?
P3 F13 1.530(4) . ?
P3 F14 1.539(4) . ?
P3 F16 1.562(4) . ?
P3 F15 1.563(4) . ?
P3 F17 1.583(3) . ?
P3 F18 1.598(3) . ?
P4 F19 1.563(4) . ?
P4 F24 1.566(3) . ?
P4 F23 1.579(4) . ?
P4 F20 1.586(4) . ?
P4 F21 1.591(3) . ?
P4 F22 1.601(4) . ?
O1 C96 1.380(4) . ?
O1 C52 1.461(5) . ?
O2 C29 1.405(5) . ?
O2 C6 1.424(6) . ?
O3 C88 1.384(4) . ?
O3 C72 1.434(5) . ?
O4 C37 1.403(5) . ?
O4 C2 1.424(6) . ?
O5 C97 1.355(5) . ?
O5 C32 1.428(5) . ?
O6 C1 1.402(7) . ?
O6 C5 1.443(7) . ?
O7 C3 1.378(7) . ?
O7 C4 1.413(6) . ?
O8 C55 1.387(5) . ?
O8 C7 1.416(6) . ?
O9 C98 1.380(4) . ?
O9 C75 1.416(5) . ?
O10 C42 1.426(5) . ?
O10 C62 1.426(5) . ?
O11 C13 1.424(5) . ?
O11 C17 1.439(5) . ?
O12 C8 1.373(5) . ?
O12 C27 1.410(5) . ?
N1 C86 1.340(5) . ?
N1 C31 1.352(5) . ?
N1 C59 1.484(5) . ?
N2 C50 1.325(5) . ?
N2 C15 1.369(5) . ?
N2 C21 1.495(5) . ?
N3 C60 1.339(5) . ?
N3 C40 1.340(5) . ?
N3 C45 1.500(5) . ?
N4 C39 1.339(5) . ?
N4 C38 1.341(5) . ?
N4 C34 1.498(5) . ?
C1 C3 1.527(8) . ?
C1 H1A 0.9900 . ?
C1 H1B 0.9900 . ?
C2 H2A 0.9800 . ?
C2 H2B 0.9800 . ?
C2 H2C 0.9800 . ?
C3 H3A 0.9900 . ?
C3 H3B 0.9900 . ?
C4 C7 1.482(8) . ?
C4 H4A 0.9900 . ?
C4 H4B 0.9900 . ?
C5 C32 1.510(7) . ?
C5 H5A 0.9900 . ?
C5 H5B 0.9900 . ?
C6 H6A 0.9800 . ?
C6 H6B 0.9800 . ?
C6 H6C 0.9800 . ?
C7 H7A 0.9900 . ?
C7 H7B 0.9900 . ?
C8 C16 1.352(6) . ?
C8 C55 1.458(6) . ?
C9 C18 1.338(7) . ?
C9 C24 1.412(7) . ?
C9 H9A 0.9500 . ?
C10 C26 1.376(7) . ?
C10 C18 1.388(7) . ?
C10 H10A 0.9500 . ?
C11 C63 1.391(6) . ?
C11 C71 1.402(7) . ?
C11 H11A 0.9500 . ?
C12 C55 1.338(7) . ?
C12 C24 1.425(7) . ?
C12 H12A 0.9500 . ?
C13 C42 1.490(6) . ?
C13 H13A 0.9900 . ?
C13 H13B 0.9900 . ?
C14 C61 1.387(6) . ?
C14 C23 1.412(6) . ?
C14 H14A 0.9500 . ?
C15 C30 1.363(6) . ?
C15 H15A 0.9500 . ?
C16 C19 1.424(6) . ?
C16 H16A 0.9500 . ?
C17 C27 1.516(7) . ?
C17 H17A 0.9900 . ?
C17 H17B 0.9900 . ?
C18 H18A 0.9500 . ?
C19 C26 1.407(6) . ?
C19 C24 1.413(6) . ?
C20 C33 1.370(6) . ?
C20 C35 1.391(6) . ?
C20 H20A 0.9500 . ?
C21 C84 1.518(6) . ?
C21 H21A 0.9900 . ?
C21 H21B 0.9900 . ?
C22 C25 1.379(6) . ?
C22 C84 1.388(6) . ?
C22 H22A 0.9500 . ?
C23 C84 1.374(6) . ?
C23 H23A 0.9500 . ?
C25 C61 1.391(6) . ?
C25 H25A 0.9500 . ?
C26 H26A 0.9500 . ?
C27 H27A 0.9900 . ?
C27 H27B 0.9900 . ?
C28 C57 1.369(6) . ?
C28 C46 1.392(6) . ?
C28 H28A 0.9500 . ?
C29 C52 1.530(6) . ?
C29 H29A 0.9900 . ?
C29 H29B 0.9900 . ?
C30 C65 1.392(6) . ?
C30 H30A 0.9500 . ?
C31 C68 1.366(6) . ?
C31 H31A 0.9500 . ?
C32 H32A 0.9900 . ?
C32 H32B 0.9900 . ?
C33 C57 1.409(6) . ?
C33 H33A 0.9500 . ?
C34 C57 1.527(6) . ?
C34 H34A 0.9900 . ?
C34 H34B 0.9900 . ?
C35 C46 1.384(6) . ?
C35 C59 1.517(5) . ?
C36 C60 1.380(6) . ?
C36 C76 1.390(6) . ?
C36 H36A 0.9500 . ?
C37 C72 1.485(6) . ?
C37 H37A 0.9900 . ?
C37 H37B 0.9900 . ?
C38 C49 1.355(6) . ?
C38 H38A 0.9500 . ?
C39 C51 1.362(6) . ?
C39 H39A 0.9500 . ?
C40 C77 1.378(6) . ?
C40 H40A 0.9500 . ?
C41 C43 1.390(6) . ?
C41 C54 1.403(6) . ?
C41 H41A 0.9500 . ?
C42 H42A 0.9900 . ?
C42 H42B 0.9900 . ?
C43 C74 1.378(6) . ?
C43 C89 1.522(5) . ?
C44 C64 1.384(6) . ?
C44 C91 1.403(5) . ?
C44 H44A 0.9500 . ?
C45 C61 1.492(6) . ?
C45 H45A 0.9900 . ?
C45 H45B 0.9900 . ?
C46 H46A 0.9500 . ?
C47 C90 1.389(6) . ?
C47 C64 1.393(6) . ?
C47 H47A 0.9500 . ?
C48 C56 1.389(6) . ?
C48 C74 1.390(5) . ?
C48 H48A 0.9500 . ?
C49 C83 1.402(6) . ?
C49 H49A 0.9500 . ?
C50 C78 1.380(6) . ?
C50 H50A 0.9500 . ?
C51 C83 1.397(6) . ?
C51 H51A 0.9500 . ?
C52 H52A 0.9900 . ?
C52 H52B 0.9900 . ?
C53 C69 1.385(6) . ?
C53 C58 1.392(5) . ?
C53 C70 1.533(6) . ?
C54 C56 1.370(6) . ?
C54 H54A 0.9500 . ?
C56 H56A 0.9500 . ?
C58 C71 1.379(6) . ?
C58 H58A 0.9500 . ?
C59 H59A 0.9900 . ?
C59 H59B 0.9900 . ?
C60 H60A 0.9500 . ?
C62 C75 1.496(5) . ?
C62 H62A 0.9900 . ?
C62 H62B 0.9900 . ?
C63 C69 1.399(6) . ?
C63 H63A 0.9500 . ?
C64 H64A 0.9500 . ?
C65 C78 1.386(6) . ?
C65 C87 1.487(6) . ?
C66 C96 1.394(5) . ?
C66 C81 1.400(5) . ?
C66 C80 1.524(5) . ?
C67 C85 1.377(5) . ?
C67 C92 1.392(5) . ?
C67 C93 1.535(5) . ?
C68 C87 1.386(6) . ?
C68 H68A 0.9500 . ?
C69 C80 1.521(5) . ?
C70 C79 1.530(5) . ?
C70 C81 1.534(5) . ?
C70 H70A 1.0000 . ?
C71 H71A 0.9500 . ?
C72 H72A 0.9900 . ?
C72 H72B 0.9900 . ?
C73 C98 1.380(5) . ?
C73 C92 1.396(5) . ?
C73 H73A 0.9500 . ?
C74 C93 1.534(5) . ?
C75 H75A 0.9900 . ?
C75 H75B 0.9900 . ?
C76 C77 1.384(6) . ?
C76 C83 1.486(6) . ?
C77 H77A 0.9500 . ?
C78 H78A 0.9500 . ?
C79 C91 1.386(5) . ?
C79 C90 1.388(5) . ?
C80 C91 1.538(5) . ?
C80 H80A 1.0000 . ?
C81 C88 1.395(5) . ?
C82 C86 1.352(6) . ?
C82 C87 1.396(6) . ?
C82 H82A 0.9500 . ?
C85 C97 1.391(5) . ?
C85 H85A 0.9500 . ?
C86 H86A 0.9500 . ?
C88 C95 1.391(5) . ?
C89 C92 1.519(5) . ?
C89 C94 1.524(5) . ?
C89 H89A 1.0000 . ?
C90 H90A 0.9500 . ?
C93 C95 1.529(5) . ?
C93 H93A 1.0000 . ?
C94 C96 1.394(5) . ?
C94 C95 1.403(5) . ?
C97 C98 1.427(6) . ?
N5 C99 1.131(7) . ?
C99 C100 1.440(8) . ?
C100 H10B 0.9800 . ?
C100 H10C 0.9800 . ?
C100 H10D 0.9800 . ?
N6 C101 1.145(7) . ?
C101 C102 1.431(9) . ?
C102 H10E 0.9800 . ?
C102 H10F 0.9800 . ?
C102 H10G 0.9800 . ?
N7 C103 1.156(14) . ?
C103 C104 1.435(13) . ?
C104 H10H 0.9800 . ?
C104 H10I 0.9800 . ?
C104 H10J 0.9800 . ?

loop_
_geom_torsion_atom_site_label_1
_geom_torsion_atom_site_label_2
_geom_torsion_atom_site_label_3
_geom_torsion_atom_site_label_4
_geom_torsion
_geom_torsion_site_symmetry_1
_geom_torsion_site_symmetry_2
_geom_torsion_site_symmetry_3
_geom_torsion_site_symmetry_4
_geom_torsion_publ_flag
C5 O6 C1 C3 164.0(5) . . . . ?
C4 O7 C3 C1 175.2(5) . . . . ?
O6 C1 C3 O7 -73.0(7) . . . . ?
C3 O7 C4 C7 -87.3(7) . . . . ?
C1 O6 C5 C32 138.0(6) . . . . ?
C55 O8 C7 C4 176.4(4) . . . . ?
O7 C4 C7 O8 82.1(6) . . . . ?
C27 O12 C8 C16 3.5(7) . . . . ?
C27 O12 C8 C55 -179.5(4) . . . . ?
C17 O11 C13 C42 -164.4(4) . . . . ?
C50 N2 C15 C30 -3.6(7) . . . . ?
C21 N2 C15 C30 168.8(4) . . . . ?
O12 C8 C16 C19 178.4(4) . . . . ?
C55 C8 C16 C19 1.6(7) . . . . ?
C13 O11 C17 C27 -171.1(4) . . . . ?
C24 C9 C18 C10 -0.4(8) . . . . ?
C26 C10 C18 C9 -2.1(8) . . . . ?
C8 C16 C19 C26 -178.1(4) . . . . ?
C8 C16 C19 C24 2.2(7) . . . . ?
C50 N2 C21 C84 88.9(5) . . . . ?
C15 N2 C21 C84 -83.5(5) . . . . ?
C61 C14 C23 C84 -1.6(7) . . . . ?
C18 C9 C24 C19 2.2(7) . . . . ?
C18 C9 C24 C12 -175.4(5) . . . . ?
C26 C19 C24 C9 -1.5(6) . . . . ?
C16 C19 C24 C9 178.2(4) . . . . ?
C26 C19 C24 C12 176.1(4) . . . . ?
C16 C19 C24 C12 -4.1(6) . . . . ?
C55 C12 C24 C9 179.8(5) . . . . ?
C55 C12 C24 C19 2.3(7) . . . . ?
C84 C22 C25 C61 -1.2(7) . . . . ?
C18 C10 C26 C19 2.7(7) . . . . ?
C24 C19 C26 C10 -0.8(7) . . . . ?
C16 C19 C26 C10 179.5(4) . . . . ?
C8 O12 C27 C17 179.2(4) . . . . ?
O11 C17 C27 O12 -64.9(5) . . . . ?
C6 O2 C29 C52 178.8(4) . . . . ?
N2 C15 C30 C65 1.0(7) . . . . ?
C86 N1 C31 C68 3.2(6) . . . . ?
C59 N1 C31 C68 -173.3(4) . . . . ?
C97 O5 C32 C5 172.8(4) . . . . ?
O6 C5 C32 O5 -72.7(6) . . . . ?
C35 C20 C33 C57 0.4(7) . . . . ?
C39 N4 C34 C57 96.9(4) . . . . ?
C38 N4 C34 C57 -77.4(5) . . . . ?
C33 C20 C35 C46 -2.6(7) . . . . ?
C33 C20 C35 C59 176.5(4) . . . . ?
C2 O4 C37 C72 -177.1(5) . . . . ?
C39 N4 C38 C49 -3.9(6) . . . . ?
C34 N4 C38 C49 170.4(4) . . . . ?
C38 N4 C39 C51 4.4(6) . . . . ?
C34 N4 C39 C51 -169.9(4) . . . . ?
C60 N3 C40 C77 -2.3(6) . . . . ?
C45 N3 C40 C77 172.5(4) . . . . ?
C62 O10 C42 C13 -162.6(4) . . . . ?
O11 C13 C42 O10 -62.0(5) . . . . ?
C54 C41 C43 C74 0.4(6) . . . . ?
C54 C41 C43 C89 175.5(4) . . . . ?
C60 N3 C45 C61 99.1(4) . . . . ?
C40 N3 C45 C61 -75.7(5) . . . . ?
C20 C35 C46 C28 2.2(7) . . . . ?
C59 C35 C46 C28 -176.9(4) . . . . ?
C57 C28 C46 C35 0.3(7) . . . . ?
N4 C38 C49 C83 -2.1(6) . . . . ?
C15 N2 C50 C78 1.6(6) . . . . ?
C21 N2 C50 C78 -170.8(4) . . . . ?
N4 C39 C51 C83 1.3(6) . . . . ?
C96 O1 C52 C29 68.5(4) . . . . ?
O2 C29 C52 O1 -158.4(4) . . . . ?
C43 C41 C54 C56 1.5(6) . . . . ?
C24 C12 C55 O8 -179.0(4) . . . . ?
C24 C12 C55 C8 1.5(7) . . . . ?
C7 O8 C55 C12 12.1(7) . . . . ?
C7 O8 C55 C8 -168.3(4) . . . . ?
C16 C8 C55 C12 -3.5(7) . . . . ?
O12 C8 C55 C12 179.3(4) . . . . ?
C16 C8 C55 O8 176.9(4) . . . . ?
O12 C8 C55 O8 -0.3(6) . . . . ?
C41 C54 C56 C48 -1.7(6) . . . . ?
C74 C48 C56 C54 0.1(6) . . . . ?
C46 C28 C57 C33 -2.5(7) . . . . ?
C46 C28 C57 C34 175.2(4) . . . . ?
C20 C33 C57 C28 2.1(6) . . . . ?
C20 C33 C57 C34 -175.6(4) . . . . ?
N4 C34 C57 C28 -92.1(5) . . . . ?
N4 C34 C57 C33 85.6(5) . . . . ?
C69 C53 C58 C71 2.8(6) . . . . ?
C70 C53 C58 C71 -174.3(4) . . . . ?
C86 N1 C59 C35 -68.3(5) . . . . ?
C31 N1 C59 C35 108.2(4) . . . . ?
C46 C35 C59 N1 94.7(5) . . . . ?
C20 C35 C59 N1 -84.4(5) . . . . ?
C40 N3 C60 C36 3.2(6) . . . . ?
C45 N3 C60 C36 -171.5(4) . . . . ?
C76 C36 C60 N3 -0.5(6) . . . . ?
C23 C14 C61 C25 1.3(7) . . . . ?
C23 C14 C61 C45 -177.6(4) . . . . ?
C22 C25 C61 C14 0.1(7) . . . . ?
C22 C25 C61 C45 179.0(4) . . . . ?
N3 C45 C61 C14 96.0(5) . . . . ?
N3 C45 C61 C25 -82.8(5) . . . . ?
C42 O10 C62 C75 -171.5(4) . . . . ?
C71 C11 C63 C69 0.2(6) . . . . ?
C91 C44 C64 C47 0.5(6) . . . . ?
C90 C47 C64 C44 -1.4(6) . . . . ?
C15 C30 C65 C78 3.3(7) . . . . ?
C15 C30 C65 C87 -169.2(4) . . . . ?
N1 C31 C68 C87 -0.3(7) . . . . ?
C58 C53 C69 C63 -0.7(6) . . . . ?
C70 C53 C69 C63 176.7(3) . . . . ?
C58 C53 C69 C80 -178.1(3) . . . . ?
C70 C53 C69 C80 -0.7(5) . . . . ?
C11 C63 C69 C53 -0.8(6) . . . . ?
C11 C63 C69 C80 176.3(4) . . . . ?
C69 C53 C70 C79 -55.0(4) . . . . ?
C58 C53 C70 C79 122.3(4) . . . . ?
C69 C53 C70 C81 55.0(4) . . . . ?
C58 C53 C70 C81 -127.7(4) . . . . ?
C53 C58 C71 C11 -3.4(6) . . . . ?
C63 C11 C71 C58 1.9(7) . . . . ?
C88 O3 C72 C37 -175.0(3) . . . . ?
O4 C37 C72 O3 -62.6(5) . . . . ?
C41 C43 C74 C48 -2.1(6) . . . . ?
C89 C43 C74 C48 -177.7(3) . . . . ?
C41 C43 C74 C93 174.5(3) . . . . ?
C89 C43 C74 C93 -1.1(4) . . . . ?
C56 C48 C74 C43 1.9(6) . . . . ?
C56 C48 C74 C93 -174.3(4) . . . . ?
C98 O9 C75 C62 -168.2(3) . . . . ?
O10 C62 C75 O9 86.4(4) . . . . ?
C60 C36 C76 C77 -2.9(6) . . . . ?
C60 C36 C76 C83 172.1(4) . . . . ?
N3 C40 C77 C76 -1.3(6) . . . . ?
C36 C76 C77 C40 3.8(6) . . . . ?
C83 C76 C77 C40 -171.4(4) . . . . ?
N2 C50 C78 C65 2.9(6) . . . . ?
C30 C65 C78 C50 -5.3(6) . . . . ?
C87 C65 C78 C50 167.2(4) . . . . ?
C53 C70 C79 C91 55.4(4) . . . . ?
C81 C70 C79 C91 -56.3(4) . . . . ?
C53 C70 C79 C90 -122.3(4) . . . . ?
C81 C70 C79 C90 126.0(4) . . . . ?
C53 C69 C80 C66 -54.7(4) . . . . ?
C63 C69 C80 C66 128.1(4) . . . . ?
C53 C69 C80 C91 55.3(4) . . . . ?
C63 C69 C80 C91 -121.9(4) . . . . ?
C96 C66 C80 C69 -131.9(4) . . . . ?
C81 C66 C80 C69 55.9(4) . . . . ?
C96 C66 C80 C91 117.6(4) . . . . ?
C81 C66 C80 C91 -54.7(4) . . . . ?
C96 C66 C81 C88 -1.5(5) . . . . ?
C80 C66 C81 C88 171.1(3) . . . . ?
C96 C66 C81 C70 -174.5(3) . . . . ?
C80 C66 C81 C70 -1.9(4) . . . . ?
C79 C70 C81 C88 -114.7(4) . . . . ?
C53 C70 C81 C88 134.1(4) . . . . ?
C79 C70 C81 C66 57.8(4) . . . . ?
C53 C70 C81 C66 -53.4(4) . . . . ?
C39 C51 C83 C49 -6.9(6) . . . . ?
C39 C51 C83 C76 167.3(4) . . . . ?
C38 C49 C83 C51 7.3(6) . . . . ?
C38 C49 C83 C76 -167.0(4) . . . . ?
C77 C76 C83 C51 -23.8(6) . . . . ?
C36 C76 C83 C51 161.3(4) . . . . ?
C77 C76 C83 C49 150.2(4) . . . . ?
C36 C76 C83 C49 -24.8(6) . . . . ?
C14 C23 C84 C22 0.4(6) . . . . ?
C14 C23 C84 C21 174.5(4) . . . . ?
C25 C22 C84 C23 0.9(7) . . . . ?
C25 C22 C84 C21 -173.2(4) . . . . ?
N2 C21 C84 C23 -90.6(5) . . . . ?
N2 C21 C84 C22 83.5(5) . . . . ?
C92 C67 C85 C97 -0.3(5) . . . . ?
C93 C67 C85 C97 172.2(3) . . . . ?
C31 N1 C86 C82 -3.0(6) . . . . ?
C59 N1 C86 C82 173.6(4) . . . . ?
C87 C82 C86 N1 -0.3(6) . . . . ?
C31 C68 C87 C82 -2.9(6) . . . . ?
C31 C68 C87 C65 171.7(4) . . . . ?
C86 C82 C87 C68 3.2(6) . . . . ?
C86 C82 C87 C65 -171.7(4) . . . . ?
C78 C65 C87 C68 159.1(4) . . . . ?
C30 C65 C87 C68 -28.8(6) . . . . ?
C78 C65 C87 C82 -26.4(6) . . . . ?
C30 C65 C87 C82 145.8(4) . . . . ?
C72 O3 C88 C95 94.4(4) . . . . ?
C72 O3 C88 C81 -92.8(4) . . . . ?
C66 C81 C88 O3 -173.6(3) . . . . ?
C70 C81 C88 O3 -1.6(6) . . . . ?
C66 C81 C88 C95 -0.7(5) . . . . ?
C70 C81 C88 C95 171.3(3) . . . . ?
C74 C43 C89 C92 -53.1(4) . . . . ?
C41 C43 C89 C92 131.6(4) . . . . ?
C74 C43 C89 C94 56.1(4) . . . . ?
C41 C43 C89 C94 -119.2(4) . . . . ?
C91 C79 C90 C47 3.5(6) . . . . ?
C70 C79 C90 C47 -178.9(4) . . . . ?
C64 C47 C90 C79 -0.6(6) . . . . ?
C90 C79 C91 C44 -4.4(5) . . . . ?
C70 C79 C91 C44 177.7(3) . . . . ?
C90 C79 C91 C80 177.5(3) . . . . ?
C70 C79 C91 C80 -0.4(4) . . . . ?
C64 C44 C91 C79 2.3(5) . . . . ?
C64 C44 C91 C80 -179.8(4) . . . . ?
C69 C80 C91 C79 -54.7(4) . . . . ?
C66 C80 C91 C79 56.4(4) . . . . ?
C69 C80 C91 C44 127.3(4) . . . . ?
C66 C80 C91 C44 -121.6(4) . . . . ?
C85 C67 C92 C73 -1.6(5) . . . . ?
C93 C67 C92 C73 -175.1(3) . . . . ?
C85 C67 C92 C89 171.5(3) . . . . ?
C93 C67 C92 C89 -1.9(4) . . . . ?
C98 C73 C92 C67 2.2(5) . . . . ?
C98 C73 C92 C89 -170.1(3) . . . . ?
C43 C89 C92 C67 54.7(4) . . . . ?
C94 C89 C92 C67 -56.2(4) . . . . ?
C43 C89 C92 C73 -132.6(4) . . . . ?
C94 C89 C92 C73 116.5(4) . . . . ?
C43 C74 C93 C95 -55.3(4) . . . . ?
C48 C74 C93 C95 121.1(4) . . . . ?
C43 C74 C93 C67 54.2(4) . . . . ?
C48 C74 C93 C67 -129.4(4) . . . . ?
C85 C67 C93 C95 -114.0(4) . . . . ?
C92 C67 C93 C95 59.0(4) . . . . ?
C85 C67 C93 C74 134.7(4) . . . . ?
C92 C67 C93 C74 -52.3(4) . . . . ?
C92 C89 C94 C96 -115.0(4) . . . . ?
C43 C89 C94 C96 132.4(4) . . . . ?
C92 C89 C94 C95 58.1(4) . . . . ?
C43 C89 C94 C95 -54.5(4) . . . . ?
O3 C88 C95 C94 175.1(3) . . . . ?
C81 C88 C95 C94 2.3(5) . . . . ?
O3 C88 C95 C93 2.3(5) . . . . ?
C81 C88 C95 C93 -170.6(3) . . . . ?
C96 C94 C95 C88 -1.5(5) . . . . ?
C89 C94 C95 C88 -175.0(3) . . . . ?
C96 C94 C95 C93 172.3(3) . . . . ?
C89 C94 C95 C93 -1.2(4) . . . . ?
C74 C93 C95 C88 -130.3(4) . . . . ?
C67 C93 C95 C88 116.5(4) . . . . ?
C74 C93 C95 C94 56.3(4) . . . . ?
C67 C93 C95 C94 -56.9(4) . . . . ?
C52 O1 C96 C94 -107.5(4) . . . . ?
C52 O1 C96 C66 78.8(4) . . . . ?
C95 C94 C96 O1 -174.6(3) . . . . ?
C89 C94 C96 O1 -1.9(5) . . . . ?
C95 C94 C96 C66 -0.7(5) . . . . ?
C89 C94 C96 C66 171.9(3) . . . . ?
C81 C66 C96 O1 175.9(3) . . . . ?
C80 C66 C96 O1 4.2(6) . . . . ?
C81 C66 C96 C94 2.2(5) . . . . ?
C80 C66 C96 C94 -169.5(3) . . . . ?
C32 O5 C97 C85 14.2(6) . . . . ?
C32 O5 C97 C98 -167.3(4) . . . . ?
C67 C85 C97 O5 -179.9(4) . . . . ?
C67 C85 C97 C98 1.6(6) . . . . ?
C92 C73 C98 O9 176.8(3) . . . . ?
C92 C73 C98 C97 -0.9(6) . . . . ?
C75 O9 C98 C73 0.4(6) . . . . ?
C75 O9 C98 C97 178.2(3) . . . . ?
O5 C97 C98 C73 -179.7(3) . . . . ?
C85 C97 C98 C73 -1.0(6) . . . . ?
O5 C97 C98 O9 2.4(5) . . . . ?
C85 C97 C98 O9 -178.9(3) . . . . ?
